data_7226302
loop_
_publ_author_name
'Qian, Cheng'
'Kong, Fang'
'Mao, Jianggao'

_publ_section_title
;
 A Series of New Silver Selenites with d0-TM Cations
;
_journal_name_full 'RSC Adv.'
_journal_paper_doi 10.1039/C6RA17867G
_journal_year 2016
_chemical_formula_sum 'Ag3 F O15 Se4 Ti3'
_chemical_formula_weight 1042.15
_chemical_name_systematic
; 
 ? 
;
_space_group_IT_number 173
_symmetry_cell_setting hexagonal
_symmetry_space_group_name_Hall 'P 6c'
_symmetry_space_group_name_H-M 'P 63'
_atom_sites_solution_hydrogens none
_atom_sites_solution_primary direct
_atom_sites_solution_secondary difmap
_audit_creation_method SHELXL-97
_cell_angle_alpha 90.00
_cell_angle_beta 90.00
_cell_angle_gamma 120.00
_cell_formula_units_Z 2
_cell_length_a 12.8975(4)
_cell_length_b 12.8975(4)
_cell_length_c 5.2180(2)
_cell_measurement_reflns_used 5830
_cell_measurement_temperature 293(2)
_cell_measurement_theta_max 26.2701
_cell_measurement_theta_min 3.6409
_cell_volume 751.70(4)
_computing_structure_refinement 'SHELXL-97 (Sheldrick, 2008)'
_computing_structure_solution 'SHELXS-97 (Sheldrick, 2008)'
_diffrn_ambient_temperature 293(2)
_diffrn_detector_area_resol_mean 10.3503
_diffrn_measured_fraction_theta_full 0.988
_diffrn_measured_fraction_theta_max 0.988
_diffrn_measurement_device_type SuperNova
_diffrn_measurement_method SuperNova
_diffrn_radiation_monochromator graphite
_diffrn_radiation_source 'fine-focus sealed tube'
_diffrn_radiation_type MoK\a
_diffrn_radiation_wavelength 0.71073
_diffrn_reflns_av_R_equivalents 0.0500
_diffrn_reflns_av_sigmaI/netI 0.0218
_diffrn_reflns_limit_h_max 16
_diffrn_reflns_limit_h_min -16
_diffrn_reflns_limit_k_max 16
_diffrn_reflns_limit_k_min -16
_diffrn_reflns_limit_l_max 6
_diffrn_reflns_limit_l_min -6
_diffrn_reflns_number 11687
_diffrn_reflns_theta_full 26.33
_diffrn_reflns_theta_max 26.33
_diffrn_reflns_theta_min 4.31
_exptl_absorpt_coefficient_mu 15.123
_exptl_absorpt_correction_T_max 1.00000
_exptl_absorpt_correction_T_min 0.73370
_exptl_absorpt_correction_type multi-scan
_exptl_crystal_colour colorless
_exptl_crystal_density_diffrn 4.604
_exptl_crystal_density_method 'not measured'
_exptl_crystal_description needle
_exptl_crystal_F_000 944
_exptl_crystal_size_max 0.40
_exptl_crystal_size_mid 0.02
_exptl_crystal_size_min 0.02
_refine_diff_density_max 2.979
_refine_diff_density_min -1.435
_refine_diff_density_rms 0.279
_refine_ls_abs_structure_details 'Flack H D (1983), Acta Cryst. A39, 876-881'
_refine_ls_abs_structure_Flack 0.03(3)
_refine_ls_extinction_coef 0.0019(4)
_refine_ls_extinction_expression Fc^*^=kFc[1+0.001xFc^2^\l^3^/sin(2\q)]^-1/4^
_refine_ls_extinction_method SHELXL
_refine_ls_goodness_of_fit_ref 1.078
_refine_ls_hydrogen_treatment none
_refine_ls_matrix_type full
_refine_ls_number_parameters 80
_refine_ls_number_reflns 1025
_refine_ls_number_restraints 19
_refine_ls_restrained_S_all 1.076
_refine_ls_R_factor_all 0.0367
_refine_ls_R_factor_gt 0.0360
_refine_ls_shift/su_max 0.000
_refine_ls_shift/su_mean 0.000
_refine_ls_structure_factor_coef Fsqd
_refine_ls_weighting_details 'calc w=1/[\s^2^(Fo^2^)+(0.0539P)^2^+14.1150P] where P=(Fo^2^+2Fc^2^)/3'
_refine_ls_weighting_scheme calc
_refine_ls_wR_factor_gt 0.0999
_refine_ls_wR_factor_ref 0.1005
_reflns_number_gt 1008
_reflns_number_total 1025
_reflns_threshold_expression >2sigma(I)
_cod_data_source_file c6ra17867g2.cif
_cod_data_source_block Ag3(TiO)3(SeO3)4F2
_cod_original_sg_symbol_H-M P6(3)
_cod_database_code 7226302

loop_
_symmetry_equiv_pos_as_xyz
'x, y, z'
'-y, x-y, z'
'-x+y, -x, z'
'-x, -y, z+1/2'
'y, -x+y, z+1/2'
'x-y, x, z+1/2'

loop_
_atom_site_label
_atom_site_type_symbol
_atom_site_fract_x
_atom_site_fract_y
_atom_site_fract_z
_atom_site_U_iso_or_equiv
_atom_site_adp_type
_atom_site_occupancy
_atom_site_symmetry_multiplicity
_atom_site_calc_flag
_atom_site_refinement_flags
Ag1 Ag 0.19223(8) 0.25027(8) 0.6919(2) 0.0303(3) Uani 1 1 d .
Ti1 Ti 0.39568(13) -0.05045(13) 0.6743(4) 0.0076(3) Uani 1 1 d .
Se1 Se 0.44557(7) 0.22830(7) 0.6640(2) 0.0079(3) Uani 1 1 d .
Se2 Se 0.3333 -0.3333 0.6205(3) 0.0132(4) Uani 1 3 d S
F1 F 0.0000 0.0000 0.926(2) 0.0040(13) Uani 1 3 d SU
O1 O 0.3892(8) 0.2334(7) 0.9542(13) 0.0138(15) Uani 1 1 d .
O2 O 0.3706(7) 0.2748(6) 0.4658(13) 0.0113(14) Uani 1 1 d U
O3 O 0.3600(6) 0.0769(6) 0.5976(13) 0.0107(15) Uani 1 1 d U
O4 O 0.3975(6) -0.1980(6) 0.7680(14) 0.0134(15) Uani 1 1 d .
O5 O 0.5235(6) 0.0418(7) 0.8617(14) 0.0109(14) Uani 1 1 d .

loop_
_atom_site_aniso_label
_atom_site_aniso_U_11
_atom_site_aniso_U_22
_atom_site_aniso_U_33
_atom_site_aniso_U_23
_atom_site_aniso_U_13
_atom_site_aniso_U_12
Ag1 0.0297(5) 0.0294(5) 0.0389(6) -0.0041(5) -0.0015(4) 0.0200(4)
Ti1 0.0076(7) 0.0066(7) 0.0086(8) 0.0009(8) 0.0002(8) 0.0035(6)
Se1 0.0091(4) 0.0078(4) 0.0073(4) 0.0003(4) 0.0001(4) 0.0046(3)
Se2 0.0134(5) 0.0134(5) 0.0127(9) 0.000 0.000 0.0067(3)
F1 0.0012(13) 0.0012(13) 0.010(2) 0.000 0.000 0.0006(7)
O1 0.027(4) 0.008(3) 0.003(3) 0.001(3) 0.004(3) 0.006(3)
O2 0.0114(17) 0.0113(17) 0.0111(17) 0.0005(10) -0.0003(10) 0.0056(11)
O3 0.011(3) 0.006(3) 0.017(3) -0.001(2) -0.002(2) 0.006(2)
O4 0.009(3) 0.012(3) 0.017(4) 0.001(3) 0.003(3) 0.003(3)
O5 0.007(3) 0.012(3) 0.009(3) -0.004(3) 0.002(3) 0.002(3)

loop_
_atom_type_symbol
_atom_type_description
_atom_type_scat_dispersion_real
_atom_type_scat_dispersion_imag
_atom_type_scat_source
O O 0.0106 0.0060 'International Tables Vol C Tables 4.2.6.8 and 6.1.1.4'
F F 0.0171 0.0103 'International Tables Vol C Tables 4.2.6.8 and 6.1.1.4'
Ti Ti 0.2776 0.4457 'International Tables Vol C Tables 4.2.6.8 and 6.1.1.4'
Se Se -0.0929 2.2259 'International Tables Vol C Tables 4.2.6.8 and 6.1.1.4'
Ag Ag -0.8971 1.1015 'International Tables Vol C Tables 4.2.6.8 and 6.1.1.4'

loop_
_geom_angle_atom_site_label_1
_geom_angle_atom_site_label_2
_geom_angle_atom_site_label_3
_geom_angle
_geom_angle_site_symmetry_1
_geom_angle_site_symmetry_3
O1 Ag1 O2 100.1(2) 6_554 .
O1 Ag1 O3 103.1(3) 6_554 6
O2 Ag1 O3 101.0(2) . 6
O5 Ti1 O5 97.76(15) . 4_654
O5 Ti1 O3 94.6(3) . .
O5 Ti1 O3 97.3(3) 4_654 .
O5 Ti1 O4 93.2(3) . .
O5 Ti1 O4 89.9(3) 4_654 .
O3 Ti1 O4 168.6(3) . .
O5 Ti1 O2 95.9(3) . 5
O5 Ti1 O2 165.7(3) 4_654 5
O3 Ti1 O2 85.8(3) . 5
O4 Ti1 O2 85.1(3) . 5
O5 Ti1 O1 175.8(3) . 5_554
O5 Ti1 O1 84.9(3) 4_654 5_554
O3 Ti1 O1 81.9(3) . 5_554
O4 Ti1 O1 90.0(3) . 5_554
O2 Ti1 O1 81.7(3) 5 5_554
O1 Se1 O2 101.4(4) . .
O1 Se1 O3 100.3(4) . .
O2 Se1 O3 96.9(3) . .
O4 Se2 O4 101.0(3) 2_545 3_655
O4 Se2 O4 101.0(3) 2_545 .
O4 Se2 O4 101.0(3) 3_655 .
Se1 O1 Ti1 124.5(4) . 6
Se1 O1 Ag1 123.7(4) . 5
Ti1 O1 Ag1 111.5(3) 6 5
Se1 O2 Ti1 125.3(4) . 6_554
Se1 O2 Ag1 108.7(3) . .
Ti1 O2 Ag1 120.9(3) 6_554 .
Se1 O3 Ti1 128.4(4) . .
Se1 O3 Ag1 106.9(3) . 5_554
Ti1 O3 Ag1 116.9(3) . 5_554
Se2 O4 Ti1 130.1(4) . .
Ti1 O5 Ti1 144.1(4) . 4_655

loop_
_geom_bond_atom_site_label_1
_geom_bond_atom_site_label_2
_geom_bond_distance
_geom_bond_site_symmetry_2
Ag1 O1 2.411(7) 6_554
Ag1 O2 2.461(7) .
Ag1 O3 2.490(7) 6
Ti1 O5 1.769(7) .
Ti1 O5 1.909(8) 4_654
Ti1 O3 1.956(7) .
Ti1 O4 1.976(8) .
Ti1 O2 2.043(7) 5
Ti1 O1 2.169(7) 5_554
Se1 O1 1.695(7) .
Se1 O2 1.716(7) .
Se1 O3 1.731(7) .
Se2 O4 1.697(7) 2_545
Se2 O4 1.697(7) 3_655
Se2 O4 1.697(7) .
O1 Ti1 2.169(7) 6
O1 Ag1 2.411(7) 5
O2 Ti1 2.043(7) 6_554
O3 Ag1 2.490(7) 5_554
O5 Ti1 1.909(8) 4_655
